data_4511094
loop_
_publ_author_name
'Ashmore, Jason'
'Bishop, Roger'
'Craig, Donald C.'
'Scudder, Marcia L.'

_publ_section_title
;
 Formation of Diquinoline Molecular Bricks and Their Assembly into Lattice
 Inclusion Compounds
;
_journal_issue 6
_journal_name_full 'Crystal Growth &amp; Design'
_journal_page_first 2742
_journal_paper_doi 10.1021/cg801377e
_journal_volume 9
_journal_year 2009
_chemical_formula_moiety 'C35 H24 Br2 N2, C4 H10 O2'
_chemical_formula_sum 'C39 H34 Br2 N2 O2'
_chemical_formula_weight 722.5
_space_group_crystal_system monoclinic
_space_group_IT_number 15
_space_group_name_H-M_alt 'C 1 2/c 1'
_symmetry_space_group_name_Hall '-C 2yc'
_symmetry_space_group_name_H-M 'C 1 2/c 1'
_atom_type_scat_source 'International Tables for X-ray Crystallography, Vol. IV'
_audit_creation_method 'RAELSPUB and manual entry'
_cell_angle_alpha 90
_cell_angle_beta 95.28(2)
_cell_angle_gamma 90
_cell_formula_units_Z 8
_cell_length_a 14.833(4)
_cell_length_b 14.376(4)
_cell_length_c 31.535(8)
_cell_measurement_reflns_used 11
_cell_measurement_temperature 294
_cell_measurement_theta_max 11
_cell_measurement_theta_min 10
_cell_volume 6696(3)
_computing_cell_refinement 'CAD4 Version 5.0, (Schagen et al, 1989)'
_computing_data_collection 'CAD4 Version 5.0, (Schagen et al, 1989)'
_computing_data_reduction 'Local program'
_computing_molecular_graphics 'ORTEP-II, (Johnson, 1976)'
_computing_publication_material 'Local programs'
_computing_structure_refinement 'RAELS, (Rae, 1996)'
_computing_structure_solution 'SIR92 (Altomare et al, 1994)'
_diffrn_measured_fraction_theta_full 1.00
_diffrn_measured_fraction_theta_max 1.00
_diffrn_measurement_device_type 'Nonius CAD-4'
_diffrn_measurement_method \w--2\q
_diffrn_radiation_probe x-ray
_diffrn_radiation_type 'Mo K\a'
_diffrn_radiation_wavelength 0.71073
_diffrn_reflns_av_R_equivalents 0.029
_diffrn_reflns_limit_h_max 12
_diffrn_reflns_limit_h_min -12
_diffrn_reflns_limit_k_max 11
_diffrn_reflns_limit_k_min 0
_diffrn_reflns_limit_l_max 25
_diffrn_reflns_limit_l_min 0
_diffrn_reflns_number 2006
_diffrn_reflns_theta_full 17
_diffrn_reflns_theta_max 17
_diffrn_standards_decay_% 0
_diffrn_standards_interval_time 30
_diffrn_standards_number 1
_exptl_absorpt_coefficient_mu 2.435
_exptl_absorpt_correction_type none
_exptl_crystal_density_diffrn 1.43
_exptl_crystal_density_method 'not measured'
_exptl_crystal_description irregular
_exptl_crystal_F_000 2944.0
_exptl_crystal_size_rad 0.1
_refine_diff_density_max 0.50
_refine_diff_density_min -0.47
_refine_ls_extinction_method none
_refine_ls_goodness_of_fit_ref 1.81
_refine_ls_hydrogen_treatment noref
_refine_ls_number_parameters 199
_refine_ls_number_reflns 1665
_refine_ls_R_factor_gt 0.048
_refine_ls_shift/su_max 0.003
_refine_ls_structure_factor_coef F
_refine_ls_weighting_details 'w = 1/[\s^2^(F) + 0.0004F^2^]'
_refine_ls_weighting_scheme calc
_refine_ls_wR_factor_ref 0.070
_reflns_number_gt 1665
_reflns_number_total 1950
_reflns_threshold_expression I>2\s(I)
_cod_data_source_file cg801377e_si_012.cif
_cod_data_source_block drb302
_cod_database_code 4511094

loop_
_space_group_symop_id
_space_group_symop_operation_xyz
1 x,y,z
2 x,-y,1/2+z
3 -x,-y,-z
4 -x,y,1/2-z
5 1/2+x,1/2+y,z
6 1/2+x,1/2-y,1/2+z
7 1/2-x,1/2-y,-z
8 1/2-x,1/2+y,1/2-z

loop_
_atom_site_label
_atom_site_fract_x
_atom_site_fract_y
_atom_site_fract_z
_atom_site_U_iso_or_equiv
_atom_site_adp_type
_atom_site_type_symbol
_atom_site_occupancy
Br1 0.42473(8) 0.44081(9) 0.29697(4) 0.0633(6) Uani Br 1.0
Br2 0.66807(8) 0.23089(9) 0.45618(4) 0.0723(7) Uani Br 1.0
N1 0.4343(5) 0.1339(5) 0.3581(2) 0.030(1) Uani N 1.0
N2 0.4182(5) 0.4622(5) 0.4444(3) 0.034(1) Uani N 1.0
C1 0.5426(6) 0.2482(7) 0.3823(3) 0.032(1) Uani C 1.0
C2 0.4498(6) 0.2243(7) 0.3623(3) 0.027(1) Uani C 1.0
C3 0.3830(6) 0.2923(6) 0.3515(3) 0.026(1) Uani C 1.0
C4 0.4079(6) 0.3938(6) 0.3545(3) 0.030(1) Uani C 1.0
C5 0.4933(6) 0.4117(6) 0.3847(3) 0.032(1) Uani C 1.0
C6 0.4661(6) 0.3955(7) 0.4293(3) 0.030(1) Uani C 1.0
C7 0.4892(6) 0.3109(7) 0.4513(3) 0.030(1) Uani C 1.0
C8 0.5410(6) 0.2370(6) 0.4307(3) 0.032(2) Uani C 1.0
C9 0.5695(6) 0.3478(7) 0.3728(3) 0.035(1) Uani C 1.0
C10 0.3507(6) 0.1048(7) 0.3419(3) 0.032(2) Uani C 1.0
C11 0.3355(7) 0.0079(7) 0.3361(3) 0.041(2) Uani C 1.0
C12 0.2512(8) -0.0235(7) 0.3209(3) 0.048(2) Uani C 1.0
C13 0.1803(7) 0.0378(8) 0.3119(3) 0.047(2) Uani C 1.0
C14 0.1934(7) 0.1309(7) 0.3168(3) 0.039(2) Uani C 1.0
C15 0.2779(6) 0.1679(7) 0.3317(3) 0.031(2) Uani C 1.0
C16 0.2965(6) 0.2642(6) 0.3371(3) 0.029(1) Uani C 1.0
C17 0.3865(7) 0.4503(7) 0.4826(3) 0.038(2) Uani C 1.0
C18 0.3325(7) 0.5213(7) 0.4987(3) 0.048(3) Uani C 1.0
C19 0.2980(8) 0.5118(8) 0.5362(4) 0.058(4) Uani C 1.0
C20 0.3142(8) 0.4317(9) 0.5610(4) 0.058(4) Uani C 1.0
C21 0.3674(7) 0.3621(8) 0.5473(3) 0.049(3) Uani C 1.0
C22 0.4041(7) 0.3692(7) 0.5078(3) 0.038(2) Uani C 1.0
C23 0.4566(6) 0.2978(7) 0.4900(3) 0.034(2) Uani C 1.0
C24 0.2220(5) 0.3337(5) 0.3263(2) 0.032(3) Uani C 1.0
C25 0.1820(5) 0.3809(5) 0.3575(2) 0.045(3) Uani C 1.0
C26 0.1122(5) 0.4445(5) 0.3461(3) 0.058(4) Uani C 1.0
C27 0.0838(5) 0.4596(6) 0.3041(3) 0.056(4) Uani C 1.0
C28 0.1224(5) 0.4138(6) 0.2729(3) 0.056(3) Uani C 1.0
C29 0.1922(5) 0.3501(5) 0.2840(3) 0.044(3) Uani C 1.0
C30 0.4729(5) 0.2110(6) 0.5153(2) 0.043(3) Uani C 1.0
C31 0.4136(5) 0.1368(6) 0.5099(2) 0.059(3) Uani C 1.0
C32 0.4311(7) 0.0553(6) 0.5336(3) 0.075(3) Uani C 1.0
C33 0.5069(7) 0.0495(6) 0.5620(3) 0.076(4) Uani C 1.0
C34 0.5662(6) 0.1218(7) 0.5678(3) 0.080(5) Uani C 1.0
C35 0.5493(6) 0.2036(6) 0.5443(3) 0.062(3) Uani C 1.0
O1Mg 0.3770(9) 0.7585(8) 0.3308(5) 0.164(5) Uani O 1.0
O2Mg 0.1929(7) 0.7340(6) 0.2991(3) 0.088(3) Uani O 1.0
C1Mg 0.3198(13) 0.6962(13) 0.3475(6) 0.137(7) Uani C 1.0
C2Mg 0.2475(10) 0.6608(10) 0.3140(5) 0.107(6) Uani C 1.0
C3Mg 0.4563(13) 0.7280(13) 0.3212(8) 0.178(9) Uani C 1.0
C4Mg 0.1196(10) 0.7081(10) 0.2728(4) 0.091(5) Uani C 1.0
HC1 0.5876 0.2040 0.3721 0.038 Uani H 1.0
HC4 0.3566 0.4286 0.3652 0.032 Uani H 1.0
HC5 0.5122 0.4780 0.3820 0.038 Uani H 1.0
HC8 0.5120 0.1758 0.4358 0.033 Uani H 1.0
H1C9 0.5767 0.3546 0.3418 0.040 Uani H 1.0
H2C9 0.6278 0.3641 0.3902 0.041 Uani H 1.0
HC11 0.3863 -0.0372 0.3431 0.046 Uani H 1.0
HC12 0.2409 -0.0916 0.3162 0.058 Uani H 1.0
HC13 0.1186 0.0135 0.3018 0.056 Uani H 1.0
HC14 0.1411 0.1741 0.3094 0.044 Uani H 1.0
HC18 0.3199 0.5796 0.4818 0.053 Uani H 1.0
HC19 0.2601 0.5628 0.5466 0.070 Uani H 1.0
HC20 0.2872 0.4251 0.5885 0.070 Uani H 1.0
HC21 0.3804 0.3056 0.5655 0.054 Uani H 1.0
HC25 0.2030 0.3696 0.3883 0.060 Uani H 1.0
HC26 0.0832 0.4787 0.3687 0.083 Uani H 1.0
HC27 0.0339 0.5051 0.2961 0.071 Uani H 1.0
HC28 0.1008 0.4256 0.2422 0.079 Uani H 1.0
HC29 0.2207 0.3163 0.2611 0.059 Uani H 1.0
HC31 0.3580 0.1414 0.4890 0.080 Uani H 1.0
HC32 0.3882 0.0016 0.5296 0.106 Uani H 1.0
HC33 0.5192 -0.0089 0.5789 0.096 Uani H 1.0
HC34 0.6216 0.1165 0.5888 0.116 Uani H 1.0
HC35 0.5927 0.2569 0.5485 0.084 Uani H 1.0
H1C1Mg 0.2899 0.7278 0.3705 0.137 Uani H 1.0
H2C1Mg 0.3563 0.6423 0.3598 0.137 Uani H 1.0
H1C2Mg 0.2766 0.6327 0.2898 0.107 Uani H 1.0
H2C2Mg 0.2101 0.6126 0.3268 0.107 Uani H 1.0
H1C3Mg 0.4904 0.7804 0.3095 0.178 Uani H 1.0
H2C3Mg 0.4920 0.7028 0.3474 0.178 Uani H 1.0
H3C3Mg 0.4465 0.6776 0.2993 0.178 Uani H 1.0
H1C4Mg 0.0833 0.7644 0.2633 0.091 Uani H 1.0
H2C4Mg 0.1394 0.6756 0.2474 0.091 Uani H 1.0
H3C4Mg 0.0815 0.6650 0.2883 0.091 Uani H 1.0

loop_
_atom_site_aniso_label
_atom_site_aniso_U_11
_atom_site_aniso_U_22
_atom_site_aniso_U_33
_atom_site_aniso_U_12
_atom_site_aniso_U_13
_atom_site_aniso_U_23
_atom_site_aniso_type_symbol
Br1 0.069(1) 0.058(1) 0.061(1) -0.0139(7) -0.0018(7) 0.0159(7) Br
Br2 0.058(1) 0.075(1) 0.080(1) 0.0120(8) -0.0123(8) -0.0011(8) Br
N1 0.028(2) 0.025(2) 0.038(2) 0.003(2) 0.002(1) -0.002(2) N
N2 0.036(2) 0.026(2) 0.040(2) 0.000(2) 0.002(2) -0.004(2) N
C1 0.020(2) 0.034(2) 0.040(2) 0.001(2) 0.003(2) -0.002(2) C
C2 0.022(2) 0.025(2) 0.034(2) 0.001(2) 0.003(2) 0.000(2) C
C3 0.022(2) 0.024(2) 0.032(2) 0.000(2) 0.002(2) 0.001(2) C
C4 0.031(3) 0.024(2) 0.035(2) -0.002(2) 0.002(2) 0.003(2) C
C5 0.030(2) 0.028(2) 0.038(2) -0.007(2) 0.004(2) 0.001(2) C
C6 0.027(2) 0.026(2) 0.036(2) -0.003(2) 0.001(1) -0.001(2) C
C7 0.025(2) 0.029(2) 0.034(2) -0.001(2) -0.001(2) 0.000(2) C
C8 0.024(2) 0.032(2) 0.039(2) 0.003(2) -0.002(2) -0.001(2) C
C9 0.024(2) 0.040(3) 0.043(2) -0.008(2) 0.006(2) -0.002(2) C
C10 0.032(2) 0.025(2) 0.038(2) -0.002(2) 0.001(1) -0.002(2) C
C11 0.049(3) 0.025(2) 0.047(3) -0.005(2) 0.000(2) -0.004(2) C
C12 0.056(4) 0.033(2) 0.053(4) -0.015(3) 0.000(3) -0.007(3) C
C13 0.043(3) 0.043(3) 0.053(4) -0.018(3) -0.001(2) -0.008(3) C
C14 0.030(2) 0.041(3) 0.046(2) -0.009(2) -0.002(2) -0.005(2) C
C15 0.026(2) 0.029(2) 0.037(2) -0.004(2) 0.000(2) -0.002(2) C
C16 0.023(2) 0.027(2) 0.035(2) 0.000(2) 0.000(2) 0.000(2) C
C17 0.039(2) 0.034(2) 0.040(2) 0.002(2) 0.004(2) -0.008(2) C
C18 0.053(4) 0.043(3) 0.050(3) 0.008(3) 0.006(3) -0.016(3) C
C19 0.062(5) 0.061(5) 0.053(4) 0.008(4) 0.013(3) -0.023(3) C
C20 0.064(5) 0.068(6) 0.044(3) -0.001(4) 0.017(3) -0.018(3) C
C21 0.056(5) 0.055(5) 0.036(2) -0.004(3) 0.010(2) -0.008(2) C
C22 0.040(3) 0.039(3) 0.034(2) -0.002(2) 0.004(2) -0.005(2) C
C23 0.035(3) 0.033(3) 0.033(2) -0.001(2) 0.000(2) 0.000(2) C
C24 0.023(4) 0.028(5) 0.046(5) -0.009(3) 0.008(4) 0.003(4) C
C25 0.038(4) 0.042(5) 0.057(4) 0.005(3) 0.013(4) -0.002(4) C
C26 0.045(5) 0.049(5) 0.082(6) 0.013(4) 0.017(5) 0.002(5) C
C27 0.034(5) 0.046(5) 0.090(7) 0.004(4) 0.012(5) 0.019(5) C
C28 0.038(5) 0.061(6) 0.069(5) 0.005(4) 0.005(4) 0.023(5) C
C29 0.034(4) 0.050(5) 0.049(5) 0.001(3) 0.005(4) 0.011(4) C
C30 0.049(6) 0.041(5) 0.039(5) 0.005(4) 0.008(4) -0.003(4) C
C31 0.079(6) 0.045(5) 0.053(5) -0.010(4) 0.007(4) 0.000(4) C
C32 0.122(9) 0.044(5) 0.061(7) -0.004(4) 0.020(5) 0.003(4) C
C33 0.119(9) 0.054(5) 0.059(7) 0.027(5) 0.027(6) 0.012(5) C
C34 0.088(7) 0.080(6) 0.071(6) 0.025(5) 0.001(5) 0.025(6) C
C35 0.060(6) 0.066(5) 0.058(6) 0.008(4) -0.005(4) 0.013(4) C
O1Mg 0.095(9) 0.111(9) 0.280(9) -0.002(8) -0.005(9) 0.052(9) O
O2Mg 0.074(7) 0.063(7) 0.126(9) -0.007(6) 0.012(6) 0.004(6) O
C1Mg 0.137(7) 0.137(7) 0.137(7) 0.0000(0) 0.0150(7) 0.0000(0) C
C2Mg 0.088(9) 0.057(9) 0.175(9) 0.000(9) 0.011(9) 0.028(9) C
C3Mg 0.100(9) 0.111(9) 0.333(9) 0.035(9) 0.068(9) 0.038(9) C
C4Mg 0.096(9) 0.093(9) 0.082(9) -0.020(9) -0.001(9) -0.008(9) C

loop_
_geom_angle_atom_site_label_1
_geom_angle_atom_site_label_2
_geom_angle_atom_site_label_3
_geom_angle
_geom_angle_site_symmetry_1
_geom_angle_site_symmetry_2
_geom_angle_site_symmetry_3
_geom_angle_publ_flag
C2 N1 C10 118.9(8) 1_555 1_555 1_555 no
C6 N2 C17 119.1(8) 1_555 1_555 1_555 no
C2 C1 C8 106.4(7) 1_555 1_555 1_555 no
C2 C1 C9 112.5(8) 1_555 1_555 1_555 no
C8 C1 C9 109.0(8) 1_555 1_555 1_555 no
N1 C2 C1 114.2(8) 1_555 1_555 1_555 no
N1 C2 C3 123.2(8) 1_555 1_555 1_555 no
C1 C2 C3 122.4(8) 1_555 1_555 1_555 no
C2 C3 C4 119.7(8) 1_555 1_555 1_555 no
C2 C3 C16 118.8(8) 1_555 1_555 1_555 no
C4 C3 C16 121.4(8) 1_555 1_555 1_555 no
Br1 C4 C3 109.2(6) 1_555 1_555 1_555 no
Br1 C4 C5 109.7(6) 1_555 1_555 1_555 no
C3 C4 C5 112.7(8) 1_555 1_555 1_555 no
C4 C5 C6 105.5(7) 1_555 1_555 1_555 no
C4 C5 C9 109.3(8) 1_555 1_555 1_555 no
C6 C5 C9 114.3(8) 1_555 1_555 1_555 no
N2 C6 C5 115.5(8) 1_555 1_555 1_555 no
N2 C6 C7 123.9(9) 1_555 1_555 1_555 no
C5 C6 C7 120.5(9) 1_555 1_555 1_555 no
C6 C7 C8 120.1(8) 1_555 1_555 1_555 no
C6 C7 C23 117.4(9) 1_555 1_555 1_555 no
C8 C7 C23 122.3(9) 1_555 1_555 1_555 no
Br2 C8 C1 106.9(6) 1_555 1_555 1_555 no
Br2 C8 C7 111.6(6) 1_555 1_555 1_555 no
C1 C8 C7 114.8(8) 1_555 1_555 1_555 no
C1 C9 C5 107.4(7) 1_555 1_555 1_555 no
N1 C10 C11 118.5(9) 1_555 1_555 1_555 no
N1 C10 C15 122.0(8) 1_555 1_555 1_555 no
C11 C10 C15 119.4(9) 1_555 1_555 1_555 no
C10 C11 C12 119.7(9) 1_555 1_555 1_555 no
C11 C12 C13 120.6(10) 1_555 1_555 1_555 no
C12 C13 C14 120.7(10) 1_555 1_555 1_555 no
C13 C14 C15 121.6(10) 1_555 1_555 1_555 no
C10 C15 C14 117.8(9) 1_555 1_555 1_555 no
C10 C15 C16 117.6(8) 1_555 1_555 1_555 no
C14 C15 C16 124.6(9) 1_555 1_555 1_555 no
C3 C16 C15 119.3(8) 1_555 1_555 1_555 no
C3 C16 C24 121.1(8) 1_555 1_555 1_555 no
C15 C16 C24 119.6(8) 1_555 1_555 1_555 no
N2 C17 C18 119.5(9) 1_555 1_555 1_555 no
N2 C17 C22 122.8(9) 1_555 1_555 1_555 no
C18 C17 C22 117.6(10) 1_555 1_555 1_555 no
C17 C18 C19 121.6(10) 1_555 1_555 1_555 no
C18 C19 C20 121.0(10) 1_555 1_555 1_555 no
C19 C20 C21 119.8(10) 1_555 1_555 1_555 no
C20 C21 C22 120.8(10) 1_555 1_555 1_555 no
C17 C22 C21 119.2(10) 1_555 1_555 1_555 no
C17 C22 C23 116.3(9) 1_555 1_555 1_555 no
C21 C22 C23 124.5(10) 1_555 1_555 1_555 no
C7 C23 C22 120.4(9) 1_555 1_555 1_555 no
C7 C23 C30 122.6(9) 1_555 1_555 1_555 no
C22 C23 C30 117.0(8) 1_555 1_555 1_555 no
C16 C24 C25 121.9(7) 1_555 1_555 1_555 no
C16 C24 C29 118.8(7) 1_555 1_555 1_555 no
C25 C24 C29 119.3(7) 1_555 1_555 1_555 no
C24 C25 C26 120.2(6) 1_555 1_555 1_555 no
C25 C26 C27 119.7(6) 1_555 1_555 1_555 no
C26 C27 C28 121.1(8) 1_555 1_555 1_555 no
C27 C28 C29 119.7(6) 1_555 1_555 1_555 no
C24 C29 C28 120.2(6) 1_555 1_555 1_555 no
C23 C30 C31 121.2(7) 1_555 1_555 1_555 no
C23 C30 C35 119.6(7) 1_555 1_555 1_555 no
C31 C30 C35 119.3(7) 1_555 1_555 1_555 no
C30 C31 C32 120.2(6) 1_555 1_555 1_555 no
C31 C32 C33 119.7(6) 1_555 1_555 1_555 no
C32 C33 C34 121.1(8) 1_555 1_555 1_555 no
C33 C34 C35 119.7(6) 1_555 1_555 1_555 no
C30 C35 C34 120.2(6) 1_555 1_555 1_555 no
C1Mg O1Mg C3Mg 118.2(15) 1_555 1_555 1_555 no
C2Mg O2Mg C4Mg 113.8(11) 1_555 1_555 1_555 no
O1Mg C1Mg C2Mg 112.0(15) 1_555 1_555 1_555 no
O2Mg C2Mg C1Mg 109.0(12) 1_555 1_555 1_555 no

loop_
_geom_bond_atom_site_label_1
_geom_bond_atom_site_label_2
_geom_bond_distance
_geom_bond_site_symmetry_1
_geom_bond_site_symmetry_2
_geom_bond_publ_flag
Br1 C4 1.976(9) 1_555 1_555 no
Br2 C8 1.968(9) 1_555 1_555 no
N1 C2 1.324(10) 1_555 1_555 no
N1 C10 1.354(10) 1_555 1_555 no
N2 C6 1.313(11) 1_555 1_555 no
N2 C17 1.351(11) 1_555 1_555 no
C1 C2 1.490(12) 1_555 1_555 no
C1 C8 1.539(13) 1_555 1_555 no
C1 C9 1.525(13) 1_555 1_555 no
C2 C3 1.407(12) 1_555 1_555 no
C3 C4 1.505(12) 1_555 1_555 no
C3 C16 1.374(11) 1_555 1_555 no
C4 C5 1.521(12) 1_555 1_555 no
C5 C6 1.522(12) 1_555 1_555 no
C5 C9 1.534(12) 1_555 1_555 no
C6 C7 1.423(12) 1_555 1_555 no
C7 C8 1.499(12) 1_555 1_555 no
C7 C23 1.376(12) 1_555 1_555 no
C10 C11 1.420(12) 1_555 1_555 no
C10 C15 1.419(12) 1_555 1_555 no
C11 C12 1.366(12) 1_555 1_555 no
C12 C13 1.377(14) 1_555 1_555 no
C13 C14 1.359(13) 1_555 1_555 no
C14 C15 1.395(12) 1_555 1_555 no
C15 C16 1.418(12) 1_555 1_555 no
C16 C24 1.502(11) 1_555 1_555 no
C17 C18 1.426(13) 1_555 1_555 no
C17 C22 1.419(13) 1_555 1_555 no
C18 C19 1.346(13) 1_555 1_555 no
C19 C20 1.397(15) 1_555 1_555 no
C20 C21 1.371(14) 1_555 1_555 no
C21 C22 1.419(12) 1_555 1_555 no
C22 C23 1.438(12) 1_555 1_555 no
C23 C30 1.486(12) 1_555 1_555 no
C24 C25 1.381(6) 1_555 1_555 no
C24 C29 1.381(6) 1_555 1_555 no
C25 C26 1.398(8) 1_555 1_555 no
C26 C27 1.362(7) 1_555 1_555 no
C27 C28 1.362(7) 1_555 1_555 no
C28 C29 1.398(8) 1_555 1_555 no
C30 C31 1.381(6) 1_555 1_555 no
C30 C35 1.381(6) 1_555 1_555 no
C31 C32 1.398(8) 1_555 1_555 no
C32 C33 1.362(7) 1_555 1_555 no
C33 C34 1.362(7) 1_555 1_555 no
C34 C35 1.398(8) 1_555 1_555 no
O1Mg C1Mg 1.375(14) 1_555 1_555 no
O1Mg C3Mg 1.322(14) 1_555 1_555 no
O2Mg C2Mg 1.378(12) 1_555 1_555 no
O2Mg C4Mg 1.345(12) 1_555 1_555 no
C1Mg C2Mg 1.509(21) 1_555 1_555 no
